data_7228830
loop_
_publ_author_name
'Lei, Hu'
'Langlois, Adam'
'Fortin, Daniel'
'Karsenti, Paul-Ludovic'
'Aly, Shawkat M.'
'Harvey, Pierre D.'

_publ_section_title
;
 Rendering cross-conjugated azophenine derivatives emissive to probe the
 silent photophysical properties of emeraldine
;
_journal_name_full 'Phys. Chem. Chem. Phys.'
_journal_paper_doi 10.1039/C7CP04102K
_journal_year 2017
_chemical_compound_source 'synthesis as described'
_chemical_formula_moiety 'C290 H376 N4'
_chemical_formula_sum 'C290 H380 N4 O4'
_chemical_formula_weight 3985.98
_chemical_name_systematic
;
 ?
;
_space_group_IT_number 14
_symmetry_cell_setting monoclinic
_symmetry_Int_Tables_number 14
_symmetry_space_group_name_Hall '-P 2ybc'
_symmetry_space_group_name_H-M 'P 1 21/c 1'
_atom_sites_solution_hydrogens geom
_atom_sites_solution_primary direct
_atom_sites_solution_secondary difmap
_audit_conform_dict_location ftp://ftp.iucr.org/pub/cif_core.dic
_audit_conform_dict_name cif_core.dic
_audit_conform_dict_version 2.4
_audit_creation_date 2016-04-18T10:33:53-00:00
_audit_creation_method 'WinGX routine CIF_UPDATE'
_audit_update_record
;
2016-07-25 deposited with the CCDC.
2017-07-14 downloaded from the CCDC.
;
_cell_angle_alpha 90
_cell_angle_beta 104.497(2)
_cell_angle_gamma 90
_cell_formula_units_Z 2
_cell_length_a 19.6056(17)
_cell_length_b 18.2484(16)
_cell_length_c 36.537(3)
_cell_measurement_reflns_used 9986
_cell_measurement_temperature 173(2)
_cell_measurement_theta_max 26.3347
_cell_measurement_theta_min 2.4382
_cell_measurement_wavelength 0.71073
_cell_volume 12655.7(19)
_computing_cell_refinement 'SAINT V8.27B integration software'
_computing_data_collection 'Bruker APEX2 software'
_computing_data_reduction 'SORTAV (Blessing, 1995)'
_computing_molecular_graphics 'Ortep-3 for Windows (Farrugia, 1997)'
_computing_publication_material 'WinGX publication routines (Farrugia, 1999)'
_computing_structure_refinement 'SHELXL-97 (Sheldrick, 2008)'
_computing_structure_solution 'SHELXS-86 (Sheldrick, 1986)'
_diffrn_ambient_temperature 173(2)
_diffrn_detector 'APEX-II CCD'
_diffrn_measured_fraction_theta_full 0.842
_diffrn_measured_fraction_theta_max 0.815
_diffrn_measurement_device '\k-geometry diffractometer'
_diffrn_measurement_device_type 'Bruker APEX-II'
_diffrn_measurement_method '\f or \w oscillation scans'
_diffrn_orient_matrix_type 'x-axis to radiation source'
_diffrn_orient_matrix_UB_11 0.443289E-1
_diffrn_orient_matrix_UB_12 -0.126619E-1
_diffrn_orient_matrix_UB_13 -0.744116E-2
_diffrn_orient_matrix_UB_21 -0.262867E-1
_diffrn_orient_matrix_UB_22 0.106012E-2
_diffrn_orient_matrix_UB_23 -0.272628E-1
_diffrn_orient_matrix_UB_31 0.110502E-1
_diffrn_orient_matrix_UB_32 0.533161E-1
_diffrn_orient_matrix_UB_33 -0.122509E-2
_diffrn_radiation_monochromator graphite
_diffrn_radiation_probe x-ray
_diffrn_radiation_type MoK\a
_diffrn_radiation_wavelength 0.71073
_diffrn_reflns_av_R_equivalents 0.1455
_diffrn_reflns_av_unetI/netI 0.3379
_diffrn_reflns_limit_h_max 23
_diffrn_reflns_limit_h_min -22
_diffrn_reflns_limit_k_max 22
_diffrn_reflns_limit_k_min -10
_diffrn_reflns_limit_l_max 45
_diffrn_reflns_limit_l_min -45
_diffrn_reflns_number 101846
_diffrn_reflns_reduction_process
;
 Scaled and merged with Sortav
 R.H. Blessing, (1987) Cryst. Rev. 1, 3-58
 R.H. Blessing, (1989) J. Appl. Cryst. 22, 396-397
;
_diffrn_reflns_theta_full 25
_diffrn_reflns_theta_max 26.38
_diffrn_reflns_theta_min 1.07
_diffrn_source 'sealed x-ray tube'
_exptl_absorpt_coefficient_mu 0.06
_exptl_absorpt_correction_T_max 0.745
_exptl_absorpt_correction_T_min 0.616
_exptl_absorpt_correction_type multi-scan
_exptl_absorpt_process_details
;
SADABS-2012/1 - Bruker AXS area detector scaling and absorption correction
;
_exptl_crystal_colour purple
_exptl_crystal_density_diffrn 1.046
_exptl_crystal_density_method 'not measured'
_exptl_crystal_description needle
_exptl_crystal_F_000 4360
_exptl_crystal_size_max 0.929
_exptl_crystal_size_mid 0.16
_exptl_crystal_size_min 0.15
_refine_diff_density_max 1.161
_refine_diff_density_min -0.993
_refine_diff_density_rms 0.094
_refine_ls_extinction_coef 0.0011(4)
_refine_ls_extinction_expression Fc^*^=kFc[1+0.001xFc^2^\l^3^/sin(2\q)]^-1/4^
_refine_ls_extinction_method SHELXL
_refine_ls_goodness_of_fit_ref 1.273
_refine_ls_hydrogen_treatment mixed
_refine_ls_matrix_type full
_refine_ls_number_parameters 1151
_refine_ls_number_reflns 21121
_refine_ls_number_restraints 14
_refine_ls_restrained_S_all 1.304
_refine_ls_R_factor_all 0.4324
_refine_ls_R_factor_gt 0.1936
_refine_ls_shift/su_max 0.016
_refine_ls_shift/su_mean 0
_refine_ls_structure_factor_coef Fsqd
_refine_ls_weighting_details 'calc w=1/[\s^2^(Fo^2^)+(0.2000P)^2^+0.0000P] where P=(Fo^2^+2Fc^2^)/3'
_refine_ls_weighting_scheme calc
_refine_ls_wR_factor_gt 0.4267
_refine_ls_wR_factor_ref 0.5163
_reflns_number_gt 6028
_reflns_number_total 21121
_reflns_threshold_expression >2\s(I)
_cod_data_source_file c7cp04102k2.cif
_cod_data_source_block mo_harvey_2hl81_0m
_cod_original_cell_volume 12655.6(19)
_cod_original_sg_symbol_H-M 'P 21/c'
_cod_database_code 7228830

loop_
_symmetry_equiv_pos_as_xyz
'x, y, z'
'-x, y+1/2, -z+1/2'
'-x, -y, -z'
'x, -y-1/2, z-1/2'

loop_
_atom_site_label
_atom_site_type_symbol
_atom_site_fract_x
_atom_site_fract_y
_atom_site_fract_z
_atom_site_U_iso_or_equiv
_atom_site_adp_type
_atom_site_occupancy
_atom_site_symmetry_multiplicity
_atom_site_calc_flag
_atom_site_refinement_flags
_atom_site_disorder_assembly
_atom_site_disorder_group
O2 O 0.4991(11) 0.0520(17) 0.9806(7) 0.342(12) Uani 1 1 d D . .
O1 O 0.3504(8) 0.2098(13) 0.5365(4) 0.328(11) Uani 1 1 d D . .
H1B H 0.371(4) 0.223(4) 0.5650(9) 0.09(3) Uiso 1 1 d D . .
H2B H 0.470(16) 0.005(13) 0.979(13) 0.6(4) Uiso 1 1 d D . .
H2A H 0.541(2) 0.084(2) 0.9906(14) 0.000(15) Uiso 1 1 d D . .
H1A H 0.355(5) 0.189(6) 0.5114(14) 0.14(5) Uiso 1 1 d D . .
C1 C 0.5258(6) 0.5719(4) 0 0.077(2) Uani 1 1 d . . .
H1 H 0.5406 0.6214 -0.0004 0.093 Uiso 1 1 calc R . .
C2 C 0.4771(6) 0.5423(4) -0.0334(3) 0.077(2) Uani 1 1 d . . .
C3 C 0.5500(6) 0.5332(4) 0.0305(3) 0.077(2) Uani 1 1 d . . .
C4 C 0.4513(6) 0.6448(4) -0.0807(3) 0.075(4) Uani 1 1 d . . .
C5 C 0.4341(6) 0.6563(5) -0.1198(3) 0.078(4) Uani 1 1 d . . .
H5 H 0.428 0.6157 -0.1365 0.094 Uiso 1 1 calc R . .
C6 C 0.4257(6) 0.7278(5) -0.1341(3) 0.080(4) Uani 1 1 d . . .
H6 H 0.4138 0.7355 -0.1607 0.096 Uiso 1 1 calc R . .
C7 C 0.4349(5) 0.7883(5) -0.1095(3) 0.066(3) Uani 1 1 d . . .
C8 C 0.4551(5) 0.7767(5) -0.0709(3) 0.069(3) Uani 1 1 d . . .
H8 H 0.4636 0.8173 -0.0541 0.082 Uiso 1 1 calc R . .
C9 C 0.4633(5) 0.7036(5) -0.0563(3) 0.068(3) Uani 1 1 d . . .
H9 H 0.4771 0.6957 -0.0298 0.082 Uiso 1 1 calc R . .
C10 C 0.4236(5) 0.8606(5) -0.1248(3) 0.065(3) Uani 1 1 d . . .
C11 C 0.4104(5) 0.9201(5) -0.1398(2) 0.064(3) Uani 1 1 d . . .
C12 C 0.3902(5) 0.9856(4) -0.1584(3) 0.052(3) Uani 1 1 d . . .
C13 C 0.3763(5) 0.9875(4) -0.1983(3) 0.063(3) Uani 1 1 d . . .
H13 H 0.3827 0.9443 -0.2116 0.075 Uiso 1 1 calc R . .
C14 C 0.3535(5) 1.0516(4) -0.2187(2) 0.054(3) Uani 1 1 d . . .
C15 C 0.3354(7) 1.0600(4) -0.2616(3) 0.090(4) Uani 1 1 d . . .
C16 C 0.3078(5) 1.1396(4) -0.2645(3) 0.053(3) Uani 1 1 d . . .
C17 C 0.2777(5) 1.1783(4) -0.2981(2) 0.055(3) Uani 1 1 d . . .
C18 C 0.2667(6) 1.1597(5) -0.3386(3) 0.071(3) Uani 1 1 d . . .
C19 C 0.2818(7) 1.0984(7) -0.3578(3) 0.120(5) Uani 1 1 d . . .
H19 H 0.3042 1.057 -0.3441 0.145 Uiso 1 1 calc R . .
C20 C 0.2639(9) 1.0979(7) -0.3971(3) 0.166(8) Uani 1 1 d . . .
H20 H 0.2723 1.0551 -0.4102 0.199 Uiso 1 1 calc R . .
C21 C 0.2345(10) 1.1578(8) -0.4171(4) 0.190(9) Uani 1 1 d . . .
H21 H 0.2266 1.1581 -0.4439 0.228 Uiso 1 1 calc R . .
C22 C 0.2160(8) 1.2185(7) -0.3989(3) 0.125(6) Uani 1 1 d . . .
H22 H 0.1928 1.259 -0.4131 0.15 Uiso 1 1 calc R . .
C23 C 0.2316(6) 1.2191(5) -0.3602(3) 0.076(3) Uani 1 1 d . . .
C24 C 0.2226(6) 1.2829(5) -0.3350(2) 0.067(3) Uani 1 1 d . . .
C25 C 0.2551(5) 1.2518(5) -0.2955(2) 0.059(3) Uani 1 1 d . . .
C26 C 0.2633(5) 1.2852(5) -0.2601(3) 0.060(3) Uani 1 1 d . . .
C27 C 0.2418(6) 1.3588(5) -0.2489(3) 0.068(3) Uani 1 1 d . . .
C28 C 0.2081(8) 1.4185(6) -0.2685(3) 0.126(6) Uani 1 1 d . . .
H28 H 0.1929 1.4168 -0.2953 0.151 Uiso 1 1 calc R . .
C29 C 0.1960(8) 1.4815(6) -0.2492(4) 0.126(6) Uani 1 1 d . . .
H29 H 0.1718 1.5222 -0.2627 0.152 Uiso 1 1 calc R . .
C30 C 0.2195(9) 1.4837(7) -0.2108(4) 0.153(7) Uani 1 1 d . . .
H30 H 0.2144 1.5278 -0.1979 0.184 Uiso 1 1 calc R . .
C31 C 0.2504(7) 1.4238(6) -0.1901(3) 0.107(5) Uani 1 1 d . . .
H31 H 0.2644 1.4253 -0.1632 0.129 Uiso 1 1 calc R . .
C32 C 0.2603(6) 1.3610(5) -0.2099(3) 0.071(3) Uani 1 1 d . . .
C33 C 0.2950(6) 1.2903(4) -0.1912(3) 0.065(3) Uani 1 1 d . . .
C34 C 0.2931(5) 1.2437(4) -0.2260(2) 0.046(3) Uani 1 1 d . . .
C35 C 0.3135(5) 1.1722(4) -0.2289(2) 0.045(3) Uani 1 1 d . . .
C36 C 0.3441(5) 1.1154(4) -0.1996(2) 0.046(3) Uani 1 1 d . . .
C37 C 0.3604(5) 1.1168(4) -0.1598(2) 0.053(3) Uani 1 1 d . . .
H37 H 0.3567 1.1606 -0.1464 0.064 Uiso 1 1 calc R . .
C38 C 0.3824(5) 1.0514(5) -0.1409(2) 0.057(3) Uani 1 1 d . . .
H38 H 0.3927 1.0519 -0.1141 0.069 Uiso 1 1 calc R . .
C39 C 0.6182(8) 0.6323(5) 0.0605(2) 0.067(4) Uani 1 1 d . . .
C40 C 0.6914(7) 0.6460(5) 0.0642(2) 0.070(4) Uani 1 1 d . . .
H40 H 0.7236 0.6064 0.0662 0.085 Uiso 1 1 calc R . .
C41 C 0.7145(5) 0.7175(5) 0.0648(2) 0.053(3) Uani 1 1 d . . .
H41 H 0.7633 0.7263 0.0677 0.064 Uiso 1 1 calc R . .
C42 C 0.6691(7) 0.7772(5) 0.0614(2) 0.051(3) Uani 1 1 d . . .
C43 C 0.5997(7) 0.7622(4) 0.0587(2) 0.057(3) Uani 1 1 d . . .
H43 H 0.5678 0.802 0.057 0.068 Uiso 1 1 calc R . .
C44 C 0.5740(5) 0.6917(5) 0.0583(2) 0.056(3) Uani 1 1 d . . .
H44 H 0.5253 0.6841 0.0565 0.067 Uiso 1 1 calc R . .
C45 C 0.6934(5) 0.8504(5) 0.0617(2) 0.052(3) Uani 1 1 d . . .
C46 C 0.7146(5) 0.9116(5) 0.0604(2) 0.051(3) Uani 1 1 d . . .
C47 C 0.7420(6) 0.9847(5) 0.0573(2) 0.051(3) Uani 1 1 d . . .
C48 C 0.7023(5) 1.0465(5) 0.0615(2) 0.054(3) Uani 1 1 d . . .
H48 H 0.658 1.041 0.0672 0.065 Uiso 1 1 calc R . .
C49 C 0.7281(6) 1.1153(5) 0.0571(2) 0.057(3) Uani 1 1 d . . .
H49 H 0.7018 1.1568 0.0614 0.068 Uiso 1 1 calc R . .
C50 C 0.7898(6) 1.1267(5) 0.0470(2) 0.041(3) Uani 1 1 d . . .
C51 C 0.8282(6) 1.1913(5) 0.0387(2) 0.053(3) Uani 1 1 d . . .
C52 C 0.8085(7) 1.2651(5) 0.0316(2) 0.060(3) Uani 1 1 d . . .
C53 C 0.7386(6) 1.3018(5) 0.0336(3) 0.060(3) Uani 1 1 d . . .
C54 C 0.7493(8) 1.3783(6) 0.0199(3) 0.077(4) Uani 1 1 d . . .
C55 C 0.7022(7) 1.4348(6) 0.0144(3) 0.080(4) Uani 1 1 d . . .
H55 H 0.6578 1.427 0.0198 0.097 Uiso 1 1 calc R . .
C56 C 0.7160(11) 1.5031(8) 0.0013(4) 0.133(7) Uani 1 1 d . . .
H56 H 0.6822 1.5415 -0.0034 0.159 Uiso 1 1 calc R . .
C57 C 0.7835(13) 1.5113(8) -0.0046(4) 0.150(10) Uani 1 1 d . . .
H57 H 0.7959 1.5584 -0.0119 0.18 Uiso 1 1 calc R . .
C58 C 0.8336(8) 1.4564(7) -0.0007(3) 0.117(5) Uani 1 1 d . . .
H58 H 0.8779 1.4638 -0.0062 0.14 Uiso 1 1 calc R . .
C59 C 0.8133(9) 1.3871(5) 0.0125(3) 0.091(5) Uani 1 1 d . . .
C60 C 0.8567(8) 1.3149(5) 0.0207(3) 0.068(4) Uani 1 1 d . . .
C61 C 0.9208(8) 1.2926(7) 0.0169(3) 0.073(4) Uani 1 1 d . . .
C62 C 0.9777(7) 1.3327(6) 0.0032(3) 0.084(4) Uani 1 1 d . . .
C63 C 1.0347(8) 1.2774(8) 0.0055(3) 0.096(2) Uani 1 1 d . . .
C64 C 1.1037(7) 1.2806(7) -0.0027(3) 0.096(2) Uani 1 1 d . . .
H64 H 1.1183 1.3248 -0.0122 0.116 Uiso 1 1 calc R . .
C65 C 1.1462(7) 1.2234(7) 0.0026(3) 0.096(2) Uani 1 1 d . . .
H65 H 1.1911 1.2269 -0.0027 0.116 Uiso 1 1 calc R . .
C66 C 1.1267(7) 1.1620(7) 0.0152(3) 0.096(2) Uani 1 1 d . . .
H66 H 1.1591 1.1223 0.0184 0.116 Uiso 1 1 calc R . .
C67 C 1.0623(7) 1.1489(8) 0.0246(3) 0.096(2) Uani 1 1 d . . .
H67 H 1.0519 1.1032 0.0344 0.116 Uiso 1 1 calc R . .
C68 C 1.0135(8) 1.2085(8) 0.0185(3) 0.096(2) Uani 1 1 d . . .
C69 C 0.9400(6) 1.2189(6) 0.0248(2) 0.063(3) Uani 1 1 d . . .
C70 C 0.8937(7) 1.1689(5) 0.0341(3) 0.058(3) Uani 1 1 d . . .
C71 C 0.9018(6) 1.0849(5) 0.0381(3) 0.054(3) Uani 1 1 d . . .
C72 C 0.8314(6) 1.0643(5) 0.0446(3) 0.057(3) Uani 1 1 d . . .
C73 C 0.8067(6) 0.9945(4) 0.0493(2) 0.048(3) Uani 1 1 d . . .
H73 H 0.8346 0.953 0.0469 0.058 Uiso 1 1 calc R . .
C74 C 0.2761(7) 1.0052(5) -0.2787(3) 0.083(4) Uani 1 1 d . . .
H74A H 0.2701 1.0049 -0.3064 0.099 Uiso 1 1 calc R . .
H74B H 0.2927 0.9557 -0.2693 0.099 Uiso 1 1 calc R . .
C75 C 0.2068(8) 1.0161(6) -0.2717(3) 0.093(4) Uani 1 1 d . . .
H75A H 0.1867 1.0621 -0.2843 0.112 Uiso 1 1 calc R . .
H75B H 0.213 1.023 -0.2441 0.112 Uiso 1 1 calc R . .
C76 C 0.1522(9) 0.9534(7) -0.2851(4) 0.116(5) Uani 1 1 d . . .
H76A H 0.1432 0.9488 -0.3129 0.14 Uiso 1 1 calc R . .
H76B H 0.1734 0.9068 -0.2739 0.14 Uiso 1 1 calc R . .
C77 C 0.0836(10) 0.9632(7) -0.2754(4) 0.134(6) Uani 1 1 d . . .
H77A H 0.0927 0.9722 -0.2479 0.161 Uiso 1 1 calc R . .
H77B H 0.0602 1.0073 -0.2886 0.161 Uiso 1 1 calc R . .
C78 C 0.0351(11) 0.9002(10) -0.2854(6) 0.173(8) Uani 1 1 d . . .
H78A H 0.0248 0.8921 -0.313 0.208 Uiso 1 1 calc R . .
H78B H 0.0589 0.8557 -0.2728 0.208 Uiso 1 1 calc R . .
C79 C -0.0315(12) 0.9098(10) -0.2747(5) 0.196(9) Uani 1 1 d . . .
H79A H -0.0224 0.9329 -0.2497 0.294 Uiso 1 1 calc R . .
H79B H -0.0537 0.8619 -0.2738 0.294 Uiso 1 1 calc R . .
H79C H -0.063 0.941 -0.2933 0.294 Uiso 1 1 calc R . .
C80 C 0.1413(10) 1.3018(8) -0.3437(4) 0.147(3) Uani 1 1 d . B .
C81 C 0.1018(9) 1.2395(8) -0.3320(5) 0.147(3) Uani 1 1 d . . .
H81A H 0.0591 1.2331 -0.3529 0.176 Uiso 1 1 calc R A 1
H81B H 0.1312 1.1955 -0.3323 0.176 Uiso 1 1 calc R A 1
C82A C 0.0808(16) 1.2342(14) -0.3020(8) 0.147(3) Uani 0.551(16) 1 d P B 1
H82A H 0.0703 1.284 -0.2941 0.176 Uiso 0.551(16) 1 calc PR B 1
H82B H 0.1198 1.2142 -0.2818 0.176 Uiso 0.551(16) 1 calc PR B 1
C82B C 0.0127(19) 1.2301(18) -0.3341(10) 0.147(3) Uani 0.449(16) 1 d P B 2
H82C H -0.0081 1.278 -0.3303 0.176 Uiso 0.449(16) 1 calc PR B 2
H82D H -0.013 1.2101 -0.3589 0.176 Uiso 0.449(16) 1 calc PR B 2
C83 C 0.0096(8) 1.1817(8) -0.3051(5) 0.147(3) Uani 1 1 d . . .
H83A H -0.0321 1.2016 -0.3236 0.176 Uiso 1 1 calc R B 1
H83B H 0.0179 1.1306 -0.3119 0.176 Uiso 1 1 calc R B 1
C84 C 0.0025(9) 1.1871(8) -0.2676(4) 0.147(3) Uani 1 1 d . B .
H84A H -0.0156 1.2367 -0.2644 0.176 Uiso 1 1 calc R . .
H84B H 0.0502 1.1835 -0.2504 0.176 Uiso 1 1 calc R . .
C85 C -0.0468(8) 1.1289(7) -0.2537(4) 0.147(3) Uani 1 1 d . . .
H85A H -0.0959 1.1365 -0.2677 0.22 Uiso 1 1 calc R B .
H85B H -0.0426 1.1356 -0.2266 0.22 Uiso 1 1 calc R . .
H85C H -0.0322 1.0792 -0.2583 0.22 Uiso 1 1 calc R . .
C86 C 0.2489(11) 1.2618(10) -0.1651(5) 0.189(3) Uani 1 1 d . . .
H86A H 0.2752 1.2223 -0.149 0.227 Uiso 1 1 calc R . .
H86B H 0.2432 1.3024 -0.1481 0.227 Uiso 1 1 calc R . .
C87 C 0.1755(11) 1.2325(9) -0.1846(5) 0.189(3) Uani 1 1 d . . .
H87A H 0.181 1.1982 -0.2046 0.227 Uiso 1 1 calc R . .
H87B H 0.1472 1.2744 -0.1974 0.227 Uiso 1 1 calc R . .
C88 C 0.1294(11) 1.1910(9) -0.1596(5) 0.189(3) Uani 1 1 d D . .
H88A H 0.0923 1.159 -0.175 0.227 Uiso 1 1 calc R . .
H88B H 0.159 1.1628 -0.1382 0.227 Uiso 1 1 calc R . .
C89 C 0.1035(11) 1.2520(9) -0.1484(5) 0.189(3) Uani 1 1 d D . .
H89A H 0.0754 1.2796 -0.1703 0.227 Uiso 1 1 calc R . .
H89B H 0.1419 1.2838 -0.1341 0.227 Uiso 1 1 calc R . .
C90 C 0.0594(11) 1.2274(8) -0.1243(5) 0.189(3) Uani 1 1 d D . .
H90A H 0.069 1.267 -0.1052 0.227 Uiso 1 1 calc R . .
H90B H 0.0125 1.2398 -0.1407 0.227 Uiso 1 1 calc R . .
C91 C 0.0406(10) 1.1732(9) -0.1034(5) 0.189(3) Uani 1 1 d D . .
H91A H -0.0103 1.1651 -0.1118 0.283 Uiso 1 1 calc R . .
H91B H 0.0531 1.1873 -0.0767 0.283 Uiso 1 1 calc R . .
H91C H 0.0654 1.128 -0.1067 0.283 Uiso 1 1 calc R . .
C92 C 0.3701(6) 1.3056(5) -0.1684(3) 0.068(3) Uani 1 1 d . . .
H92A H 0.391 1.259 -0.1569 0.081 Uiso 1 1 calc R . .
H92B H 0.368 1.3392 -0.1474 0.081 Uiso 1 1 calc R . .
C93 C 0.4192(7) 1.3387(7) -0.1904(3) 0.098(4) Uani 1 1 d . . .
H93A H 0.396 1.3825 -0.2041 0.118 Uiso 1 1 calc R . .
H93B H 0.4256 1.3027 -0.2095 0.118 Uiso 1 1 calc R . .
C94 C 0.4929(7) 1.3616(7) -0.1660(4) 0.117(5) Uani 1 1 d . . .
H94A H 0.5128 1.3212 -0.1485 0.14 Uiso 1 1 calc R . .
H94B H 0.5249 1.3703 -0.1827 0.14 Uiso 1 1 calc R . .
C95 C 0.4886(8) 1.4302(7) -0.1435(4) 0.133(6) Uani 1 1 d . . .
H95A H 0.4603 1.4672 -0.1605 0.159 Uiso 1 1 calc R . .
H95B H 0.4635 1.4184 -0.1238 0.159 Uiso 1 1 calc R . .
C96 C 0.5575(12) 1.4624(11) -0.1250(5) 0.196(8) Uani 1 1 d . . .
H96A H 0.5892 1.4567 -0.1421 0.235 Uiso 1 1 calc R . .
H96B H 0.5511 1.5155 -0.1216 0.235 Uiso 1 1 calc R . .
C97 C 0.5909(8) 1.4309(8) -0.0891(5) 0.152(6) Uani 1 1 d . . .
H97A H 0.5606 1.3926 -0.0829 0.228 Uiso 1 1 calc R . .
H97B H 0.5987 1.4691 -0.0696 0.228 Uiso 1 1 calc R . .
H97C H 0.6362 1.4095 -0.0902 0.228 Uiso 1 1 calc R . .
C98 C 0.2665(19) 1.3487(19) -0.3431(9) 0.345(9) Uani 1 1 d . . .
H98A H 0.2472 1.3622 -0.3699 0.414 Uiso 1 1 calc R . .
H98B H 0.2566 1.3902 -0.3278 0.414 Uiso 1 1 calc R . .
C99 C 0.3342(19) 1.345(2) -0.3376(9) 0.345(9) Uani 1 1 d . . .
H99A H 0.3444 1.2995 -0.3499 0.414 Uiso 1 1 calc R . .
H99B H 0.3539 1.3385 -0.3101 0.414 Uiso 1 1 calc R . .
C100 C 0.3766(18) 1.4053(15) -0.3499(6) 0.345(9) Uani 1 1 d D . .
H10L H 0.4238 1.4087 -0.3321 0.414 Uiso 1 1 calc R . .
H10M H 0.3525 1.453 -0.35 0.414 Uiso 1 1 calc R . .
C101 C 0.3842 1.3854(13) -0.3929(5) 0.345(9) Uani 1 1 d D . .
H10X H 0.4158 1.4247 -0.3977 0.414 Uiso 1 1 calc R . .
H10N H 0.4138 1.3408 -0.3886 0.414 Uiso 1 1 calc R . .
C102 C 0.3363(18) 1.3719(13) -0.4325(6) 0.345(9) Uani 1 1 d D . .
H10O H 0.286 1.3717 -0.432 0.414 Uiso 1 1 calc R . .
H10P H 0.3477 1.3248 -0.443 0.414 Uiso 1 1 calc R . .
C103 C 0.3538(17) 1.4393(13) -0.4560(5) 0.345(9) Uani 1 1 d D . .
H10Q H 0.402 1.4559 -0.4449 0.517 Uiso 1 1 calc R . .
H10R H 0.3208 1.4793 -0.4554 0.517 Uiso 1 1 calc R . .
H10S H 0.3493 1.4242 -0.4822 0.517 Uiso 1 1 calc R . .
C104 C 0.4009(12) 1.0461(11) -0.2761(6) 0.207(4) Uani 1 1 d . . .
H10Y H 0.4163 0.9947 -0.2707 0.249 Uiso 1 1 calc R . .
H10Z H 0.3888 1.0529 -0.3039 0.249 Uiso 1 1 calc R . .
C105 C 0.4604(12) 1.0961(11) -0.2585(6) 0.207(4) Uani 1 1 d . . .
H10W H 0.4791 1.0809 -0.2319 0.249 Uiso 1 1 calc R . .
H10V H 0.441 1.1462 -0.2582 0.249 Uiso 1 1 calc R . .
C106 C 0.5221(12) 1.1005(11) -0.2767(6) 0.207(4) Uani 1 1 d . . .
H10U H 0.5446 1.0517 -0.2754 0.249 Uiso 1 1 calc R . .
H10I H 0.5041 1.1132 -0.3038 0.249 Uiso 1 1 calc R . .
C107 C 0.5755(12) 1.1548(11) -0.2587(6) 0.207(4) Uani 1 1 d . . .
H10J H 0.6105 1.1561 -0.2741 0.249 Uiso 1 1 calc R . .
H10K H 0.6001 1.1339 -0.2339 0.249 Uiso 1 1 calc R . .
C108 C 0.5598(11) 1.2340(10) -0.2514(5) 0.207(4) Uani 1 1 d . . .
H10D H 0.5225 1.2271 -0.2378 0.249 Uiso 1 1 calc R . .
H10E H 0.6023 1.2463 -0.2312 0.249 Uiso 1 1 calc R . .
C109 C 0.5416(11) 1.3043(10) -0.2672(5) 0.207(4) Uani 1 1 d . . .
H10F H 0.5829 1.3268 -0.2732 0.311 Uiso 1 1 calc R . .
H10G H 0.5256 1.3351 -0.249 0.311 Uiso 1 1 calc R . .
H10H H 0.5037 1.2996 -0.2904 0.311 Uiso 1 1 calc R . .
C110 C 0.6725(6) 1.2670(5) 0.0059(3) 0.072(3) Uani 1 1 d . . .
H11A H 0.6593 1.2222 0.0178 0.087 Uiso 1 1 calc R . .
H11B H 0.6327 1.3019 0.0027 0.087 Uiso 1 1 calc R . .
C111 C 0.6814(6) 1.2473(5) -0.0322(3) 0.084(4) Uani 1 1 d . . .
H11C H 0.7205 1.2117 -0.0292 0.101 Uiso 1 1 calc R . .
H11D H 0.6944 1.2918 -0.0443 0.101 Uiso 1 1 calc R . .
C112 C 0.6155(7) 1.2144(6) -0.0576(4) 0.104(4) Uani 1 1 d . . .
H11E H 0.6012 1.1723 -0.0441 0.125 Uiso 1 1 calc R . .
H11F H 0.5775 1.2514 -0.061 0.125 Uiso 1 1 calc R . .
C113 C 0.6185(7) 1.1895(7) -0.0945(4) 0.119(5) Uani 1 1 d . . .
H11G H 0.6584 1.1549 -0.0916 0.143 Uiso 1 1 calc R . .
H11H H 0.6286 1.2322 -0.1091 0.143 Uiso 1 1 calc R . .
C114 C 0.5523(7) 1.1522(8) -0.1173(4) 0.129(5) Uani 1 1 d . . .
H11I H 0.542 1.1095 -0.1028 0.155 Uiso 1 1 calc R . .
H11J H 0.5123 1.1867 -0.1205 0.155 Uiso 1 1 calc R . .
C115 C 0.5569(10) 1.1268(11) -0.1552(4) 0.208(9) Uani 1 1 d . . .
H11K H 0.574 1.167 -0.1683 0.311 Uiso 1 1 calc R . .
H11L H 0.5102 1.1114 -0.1699 0.311 Uiso 1 1 calc R . .
H11M H 0.5897 1.0854 -0.1524 0.311 Uiso 1 1 calc R . .
C116 C 0.9493(11) 1.3641(12) -0.0367(4) 0.230(4) Uani 1 1 d . . .
H11N H 0.9158 1.4041 -0.0357 0.276 Uiso 1 1 calc R . .
H11O H 0.9889 1.3854 -0.0454 0.276 Uiso 1 1 calc R . .
C117 C 0.9122(11) 1.3068(12) -0.0654(4) 0.230(4) Uani 1 1 d . . .
H11P H 0.8746 1.2838 -0.0556 0.276 Uiso 1 1 calc R . .
H11Q H 0.9467 1.268 -0.0669 0.276 Uiso 1 1 calc R . .
C118 C 0.8790(11) 1.3353(12) -0.1060(4) 0.230(4) Uani 1 1 d . . .
H11R H 0.8863 1.3013 -0.1257 0.276 Uiso 1 1 calc R . .
H11S H 0.8955 1.385 -0.1103 0.276 Uiso 1 1 calc R . .
C119 C 0.7967(11) 1.3347(12) -0.1017(5) 0.230(4) Uani 1 1 d . . .
H11T H 0.7858 1.2868 -0.0918 0.276 Uiso 1 1 calc R . .
H11U H 0.7903 1.3734 -0.0839 0.276 Uiso 1 1 calc R . .
C120 C 0.7530(12) 1.3471(12) -0.1366(5) 0.230(4) Uani 1 1 d . . .
H12A H 0.7168 1.3786 -0.13 0.276 Uiso 1 1 calc R . .
H12B H 0.7819 1.3814 -0.1474 0.276 Uiso 1 1 calc R . .
C121 C 0.7176(11) 1.3166(12) -0.1660(5) 0.230(4) Uani 1 1 d . . .
H12V H 0.71 1.265 -0.1606 0.345 Uiso 1 1 calc R . .
H12W H 0.7431 1.3196 -0.1858 0.345 Uiso 1 1 calc R . .
H12X H 0.672 1.3413 -0.1745 0.345 Uiso 1 1 calc R . .
C122 C 0.9078(7) 1.0499(7) 0.0006(3) 0.118(2) Uani 1 1 d . . .
H12D H 0.9065 0.996 0.003 0.141 Uiso 1 1 calc R . .
H12E H 0.9541 1.0631 -0.0039 0.141 Uiso 1 1 calc R . .
C123 C 0.8487(7) 1.0739(7) -0.0344(3) 0.118(2) Uani 1 1 d . . .
H12F H 0.8031 1.0544 -0.0316 0.141 Uiso 1 1 calc R . .
H12G H 0.8454 1.1281 -0.0346 0.141 Uiso 1 1 calc R . .
C124 C 0.8596(7) 1.0483(7) -0.0733(3) 0.118(2) Uani 1 1 d . . .
H12H H 0.9064 1.0651 -0.0755 0.141 Uiso 1 1 calc R . .
H12I H 0.8593 0.9941 -0.074 0.141 Uiso 1 1 calc R . .
C125 C 0.8038(7) 1.0770(7) -0.1066(3) 0.118(2) Uani 1 1 d . . .
H12J H 0.8015 1.131 -0.1044 0.141 Uiso 1 1 calc R . .
H12K H 0.7576 1.0571 -0.1052 0.141 Uiso 1 1 calc R . .
C126 C 0.8150(7) 1.0584(7) -0.1454(3) 0.118(2) Uani 1 1 d . . .
H12L H 0.8596 1.0805 -0.1481 0.141 Uiso 1 1 calc R . .
H12M H 0.8183 1.0046 -0.148 0.141 Uiso 1 1 calc R . .
C127 C 0.7550(7) 1.0873(7) -0.1749(3) 0.118(2) Uani 1 1 d . . .
H12N H 0.7112 1.0646 -0.1722 0.176 Uiso 1 1 calc R . .
H12O H 0.7619 1.076 -0.1999 0.176 Uiso 1 1 calc R . .
H12P H 0.7521 1.1406 -0.172 0.176 Uiso 1 1 calc R . .
C128 C 0.7295(6) 1.3083(5) 0.0727(3) 0.074(3) Uani 1 1 d . . .
H12Q H 0.7172 1.2593 0.0808 0.089 Uiso 1 1 calc R . .
H12R H 0.6888 1.3409 0.072 0.089 Uiso 1 1 calc R . .
C129 C 0.7922(7) 1.3373(5) 0.1028(3) 0.088(4) Uani 1 1 d . . .
H12S H 0.8331 1.3048 0.1039 0.105 Uiso 1 1 calc R . .
H12T H 0.8045 1.3866 0.0951 0.105 Uiso 1 1 calc R . .
C130 C 0.7797(7) 1.3422(7) 0.1403(4) 0.114(5) Uani 1 1 d . . .
H13A H 0.7367 1.3718 0.1385 0.137 Uiso 1 1 calc R . .
H13B H 0.8195 1.3691 0.1568 0.137 Uiso 1 1 calc R . .
C131 C 0.7712(8) 1.2712(7) 0.1591(4) 0.124(5) Uani 1 1 d . . .
H13C H 0.8129 1.2404 0.1594 0.149 Uiso 1 1 calc R . .
H13D H 0.7296 1.2457 0.1432 0.149 Uiso 1 1 calc R . .
C132 C 0.7620(9) 1.2752(9) 0.2004(5) 0.159(6) Uani 1 1 d . . .
H13E H 0.8034 1.2999 0.2168 0.191 Uiso 1 1 calc R . .
H13F H 0.7197 1.3046 0.2006 0.191 Uiso 1 1 calc R . .
C133 C 0.7543(10) 1.1982(10) 0.2162(5) 0.203(9) Uani 1 1 d . . .
H13G H 0.7053 1.1818 0.2073 0.304 Uiso 1 1 calc R . .
H13H H 0.7672 1.2 0.2439 0.304 Uiso 1 1 calc R . .
H13I H 0.7853 1.1639 0.2076 0.304 Uiso 1 1 calc R . .
C134 C 1.0076(6) 1.3983(6) 0.0309(3) 0.097(4) Uani 1 1 d . . .
H13J H 1.0489 1.4191 0.0236 0.116 Uiso 1 1 calc R . .
H13K H 0.9712 1.4371 0.0271 0.116 Uiso 1 1 calc R . .
C135 C 1.0288(7) 1.3801(5) 0.0716(3) 0.112(5) Uani 1 1 d . . .
H13L H 1.0699 1.3468 0.0759 0.134 Uiso 1 1 calc R . .
H13M H 0.9898 1.3529 0.0781 0.134 Uiso 1 1 calc R . .
C136 C 1.0482(7) 1.4459(7) 0.0989(3) 0.107(5) Uani 1 1 d . . .
H13N H 1.0881 1.4718 0.0925 0.128 Uiso 1 1 calc R . .
H13O H 1.0659 1.4258 0.1247 0.128 Uiso 1 1 calc R . .
C137 C 0.9893(13) 1.5061(9) 0.1006(5) 0.184(12) Uani 1 1 d . . .
H13P H 1.0113 1.5467 0.1174 0.221 Uiso 1 1 calc R . .
H13Q H 0.9702 1.5266 0.075 0.221 Uiso 1 1 calc R . .
C138 C 0.9353(15) 1.4775(9) 0.1134(6) 0.204(11) Uani 1 1 d . . .
H13R H 0.954 1.459 0.1395 0.244 Uiso 1 1 calc R . .
H13S H 0.9146 1.4355 0.0973 0.244 Uiso 1 1 calc R . .
C139 C 0.8768(10) 1.5345(8) 0.1133(5) 0.182(8) Uani 1 1 d . . .
H13T H 0.8975 1.5778 0.1278 0.272 Uiso 1 1 calc R . .
H13U H 0.8414 1.513 0.1249 0.272 Uiso 1 1 calc R . .
H13V H 0.8543 1.5489 0.0873 0.272 Uiso 1 1 calc R . .
C140 C 0.9596(6) 1.0563(6) 0.0720(3) 0.075(3) Uani 1 1 d . . .
H14A H 0.9501 1.0041 0.0761 0.09 Uiso 1 1 calc R . .
H14B H 1.0056 1.059 0.0654 0.09 Uiso 1 1 calc R . .
C141 C 0.9653(7) 1.0984(6) 0.1093(4) 0.120(5) Uani 1 1 d . . .
H14C H 0.9971 1.1407 0.1097 0.144 Uiso 1 1 calc R . .
H14D H 0.9182 1.1184 0.1089 0.144 Uiso 1 1 calc R . .
C142 C 0.9910(9) 1.0571(8) 0.1451(4) 0.146(6) Uani 1 1 d . . .
H14E H 1.0093 1.0915 0.1662 0.175 Uiso 1 1 calc R . .
H14F H 1.0296 1.0237 0.143 0.175 Uiso 1 1 calc R . .
C143 C 0.9259(11) 1.0100(9) 0.1533(4) 0.149(6) Uani 1 1 d . . .
H14G H 0.9095 0.9756 0.132 0.179 Uiso 1 1 calc R . .
H14H H 0.9445 0.9802 0.1762 0.179 Uiso 1 1 calc R . .
C144 C 0.8613(11) 1.0522(10) 0.1588(5) 0.163(7) Uani 1 1 d . . .
H14I H 0.8754 1.0857 0.1807 0.195 Uiso 1 1 calc R . .
H14J H 0.8404 1.0818 0.136 0.195 Uiso 1 1 calc R . .
C145 C 0.8079(9) 0.9970(12) 0.1655(4) 0.207(9) Uani 1 1 d . . .
H14K H 0.7637 1.0026 0.1461 0.311 Uiso 1 1 calc R . .
H14L H 0.7994 1.0054 0.1905 0.311 Uiso 1 1 calc R . .
H14M H 0.8262 0.9473 0.1644 0.311 Uiso 1 1 calc R . .
N1 N 0.4512(5) 0.5722(3) -0.0683(2) 0.088(3) Uani 1 1 d . . .
H1C H 0.4312 0.5407 -0.086 0.106 Uiso 1 1 calc R . .
N2 N 0.5952(5) 0.5600(4) 0.0605(2) 0.079(3) Uani 1 1 d . . .

loop_
_atom_site_aniso_label
_atom_site_aniso_U_11
_atom_site_aniso_U_22
_atom_site_aniso_U_33
_atom_site_aniso_U_23
_atom_site_aniso_U_13
_atom_site_aniso_U_12
O2 0.24(2) 0.38(3) 0.40(3) 0.16(3) 0.077(19) -0.03(2)
O1 0.220(17) 0.59(3) 0.157(14) -0.144(17) 0.018(13) 0.034(17)
C1 0.117(6) 0.033(3) 0.061(4) 0.021(3) -0.018(4) -0.024(3)
C2 0.117(6) 0.033(3) 0.061(4) 0.021(3) -0.018(4) -0.024(3)
C3 0.117(6) 0.033(3) 0.061(4) 0.021(3) -0.018(4) -0.024(3)
C4 0.114(10) 0.026(5) 0.066(7) 0.018(5) -0.014(7) -0.028(6)
C5 0.130(11) 0.052(6) 0.044(7) 0.014(5) 0.005(7) 0.002(6)
C6 0.138(11) 0.036(6) 0.053(6) 0.008(5) 0.001(7) 0.000(6)
C7 0.079(9) 0.050(7) 0.067(8) 0.030(6) 0.015(7) -0.006(6)
C8 0.096(10) 0.044(6) 0.061(7) 0.021(5) 0.010(6) -0.011(6)
C9 0.101(10) 0.040(6) 0.054(6) 0.018(5) 0.001(6) -0.024(6)
C10 0.079(9) 0.037(6) 0.063(7) 0.013(5) -0.013(6) 0.002(5)
C11 0.084(9) 0.046(6) 0.052(6) 0.015(5) -0.004(6) -0.001(6)
C12 0.070(8) 0.028(5) 0.052(7) 0.008(4) 0.003(6) -0.001(5)
C13 0.077(9) 0.031(5) 0.068(7) -0.006(5) -0.004(6) 0.007(5)
C14 0.079(8) 0.030(5) 0.044(6) 0.002(4) -0.003(5) 0.003(5)
C15 0.162(13) 0.022(5) 0.044(6) 0.016(4) -0.052(7) -0.005(6)
C16 0.051(8) 0.052(6) 0.048(6) 0.007(5) -0.003(6) 0.005(5)
C17 0.067(8) 0.041(6) 0.046(7) -0.005(4) -0.006(6) 0.011(5)
C18 0.098(10) 0.075(7) 0.033(6) 0.005(5) 0.002(6) 0.038(7)
C19 0.193(15) 0.113(10) 0.042(8) 0.002(6) 0.005(8) 0.084(10)
C20 0.29(2) 0.134(11) 0.042(8) -0.014(7) -0.014(10) 0.149(13)
C21 0.32(2) 0.142(13) 0.073(9) -0.013(9) -0.013(11) 0.162(15)
C22 0.199(16) 0.113(10) 0.043(8) 0.014(7) -0.004(8) 0.073(10)
C23 0.090(10) 0.082(8) 0.049(7) 0.007(6) 0.004(7) 0.034(7)
C24 0.086(10) 0.078(7) 0.039(6) 0.008(5) 0.021(6) 0.021(7)
C25 0.064(8) 0.071(7) 0.034(6) 0.006(5) -0.004(5) 0.022(6)
C26 0.074(9) 0.054(6) 0.048(7) 0.014(5) 0.007(6) 0.020(6)
C27 0.096(10) 0.039(6) 0.066(8) -0.003(5) 0.016(7) 0.013(6)
C28 0.202(16) 0.066(8) 0.087(9) 0.008(7) -0.005(9) 0.075(9)
C29 0.212(17) 0.066(8) 0.077(9) -0.005(7) -0.008(10) 0.066(9)
C30 0.249(19) 0.080(9) 0.099(11) -0.017(8) -0.016(12) 0.085(11)
C31 0.156(13) 0.071(8) 0.079(8) -0.017(6) -0.001(8) 0.060(8)
C32 0.092(10) 0.055(7) 0.059(8) -0.012(5) 0.008(7) 0.022(6)
C33 0.090(10) 0.031(5) 0.057(6) -0.011(5) -0.015(7) 0.021(6)
C34 0.043(7) 0.036(5) 0.055(6) 0.000(4) 0.006(5) 0.007(5)
C35 0.068(8) 0.044(6) 0.024(5) 0.004(4) 0.015(5) 0.010(5)
C36 0.057(7) 0.032(5) 0.039(6) 0.004(4) -0.006(5) -0.001(5)
C37 0.072(8) 0.038(5) 0.040(6) 0.016(4) -0.004(6) 0.001(5)
C38 0.058(8) 0.061(7) 0.045(6) 0.017(5) -0.004(5) -0.006(6)
C39 0.106(11) 0.025(6) 0.050(6) 0.014(4) -0.016(7) -0.019(7)
C40 0.097(11) 0.036(6) 0.058(7) 0.001(4) -0.019(7) -0.019(6)
C41 0.053(8) 0.042(6) 0.055(6) -0.006(4) -0.006(5) -0.015(6)
C42 0.062(9) 0.036(6) 0.048(6) -0.005(4) 0.003(6) -0.033(6)
C43 0.083(10) 0.020(5) 0.064(7) 0.000(4) 0.014(7) -0.015(6)
C44 0.051(8) 0.043(6) 0.071(7) 0.008(5) 0.008(6) -0.023(6)
C45 0.061(8) 0.041(6) 0.054(6) -0.004(4) 0.016(5) -0.008(6)
C46 0.043(7) 0.039(6) 0.064(7) -0.008(5) 0.002(5) -0.004(5)
C47 0.050(8) 0.035(6) 0.064(7) 0.001(4) 0.009(6) -0.019(6)
C48 0.055(8) 0.025(5) 0.086(7) -0.005(4) 0.022(6) -0.010(5)
C49 0.076(9) 0.037(6) 0.067(7) -0.007(4) 0.037(7) -0.006(6)
C50 0.039(7) 0.037(6) 0.054(6) -0.004(4) 0.024(6) -0.018(6)
C51 0.053(9) 0.045(7) 0.062(7) -0.007(5) 0.014(6) -0.017(6)
C52 0.094(10) 0.033(6) 0.047(6) 0.001(4) 0.006(6) -0.025(7)
C53 0.080(10) 0.027(5) 0.067(8) 0.004(5) 0.005(7) -0.005(6)
C54 0.079(11) 0.044(8) 0.099(9) -0.011(6) 0.002(9) -0.016(8)
C55 0.112(11) 0.033(6) 0.084(8) 0.014(5) 0.003(7) -0.002(7)
C56 0.174(19) 0.058(10) 0.117(12) -0.016(8) -0.053(14) -0.007(11)
C57 0.24(2) 0.041(8) 0.103(11) 0.023(7) -0.085(15) -0.040(13)
C58 0.147(14) 0.061(8) 0.109(10) 0.040(7) -0.031(9) -0.057(9)
C59 0.147(14) 0.043(7) 0.053(7) 0.000(5) -0.031(9) -0.040(9)
C60 0.090(11) 0.048(7) 0.046(7) 0.017(5) -0.019(7) -0.031(8)
C61 0.077(11) 0.078(10) 0.061(7) -0.004(6) 0.008(8) -0.038(9)
C62 0.100(11) 0.112(9) 0.038(6) -0.005(6) 0.014(7) -0.089(9)
C63 0.088(6) 0.137(6) 0.068(3) -0.039(4) 0.028(4) -0.072(4)
C64 0.088(6) 0.137(6) 0.068(3) -0.039(4) 0.028(4) -0.072(4)
C65 0.088(6) 0.137(6) 0.068(3) -0.039(4) 0.028(4) -0.072(4)
C66 0.088(6) 0.137(6) 0.068(3) -0.039(4) 0.028(4) -0.072(4)
C67 0.088(6) 0.137(6) 0.068(3) -0.039(4) 0.028(4) -0.072(4)
C68 0.088(6) 0.137(6) 0.068(3) -0.039(4) 0.028(4) -0.072(4)
C69 0.080(10) 0.073(8) 0.038(6) -0.006(5) 0.018(6) -0.031(8)
C70 0.065(10) 0.046(7) 0.071(7) -0.001(5) 0.032(7) -0.026(7)
C71 0.042(8) 0.059(7) 0.068(7) -0.013(5) 0.026(7) -0.040(6)
C72 0.067(9) 0.028(6) 0.079(7) -0.006(4) 0.021(6) -0.004(6)
C73 0.044(8) 0.026(5) 0.074(7) 0.000(4) 0.014(6) -0.014(5)
C74 0.099(12) 0.066(8) 0.066(7) -0.002(5) -0.012(8) 0.031(8)
C75 0.101(12) 0.058(7) 0.095(9) -0.013(6) -0.024(9) -0.009(8)
C76 0.133(15) 0.105(11) 0.091(10) -0.010(7) -0.010(11) -0.024(11)
C77 0.163(17) 0.085(10) 0.125(12) -0.013(8) -0.017(13) -0.053(12)
C78 0.119(17) 0.147(16) 0.23(2) 0.001(13) 0.001(16) -0.060(15)
C79 0.19(2) 0.169(17) 0.200(19) -0.015(13) -0.011(18) -0.089(17)
C80 0.151(7) 0.135(6) 0.148(7) -0.015(5) 0.026(6) -0.006(4)
C81 0.151(7) 0.135(6) 0.148(7) -0.015(5) 0.026(6) -0.006(4)
C82A 0.151(7) 0.135(6) 0.148(7) -0.015(5) 0.026(6) -0.006(4)
C82B 0.151(7) 0.135(6) 0.148(7) -0.015(5) 0.026(6) -0.006(4)
C83 0.151(7) 0.135(6) 0.148(7) -0.015(5) 0.026(6) -0.006(4)
C84 0.151(7) 0.135(6) 0.148(7) -0.015(5) 0.026(6) -0.006(4)
C85 0.151(7) 0.135(6) 0.148(7) -0.015(5) 0.026(6) -0.006(4)
C86 0.256(11) 0.165(8) 0.184(8) 0.031(5) 0.129(7) 0.022(7)
C87 0.256(11) 0.165(8) 0.184(8) 0.031(5) 0.129(7) 0.022(7)
C88 0.256(11) 0.165(8) 0.184(8) 0.031(5) 0.129(7) 0.022(7)
C89 0.256(11) 0.165(8) 0.184(8) 0.031(5) 0.129(7) 0.022(7)
C90 0.256(11) 0.165(8) 0.184(8) 0.031(5) 0.129(7) 0.022(7)
C91 0.256(11) 0.165(8) 0.184(8) 0.031(5) 0.129(7) 0.022(7)
C92 0.086(10) 0.037(5) 0.068(7) -0.010(5) -0.004(8) -0.004(6)
C93 0.072(11) 0.120(10) 0.101(10) -0.030(8) 0.021(9) -0.049(8)
C94 0.087(12) 0.094(10) 0.170(13) 0.019(9) 0.033(11) -0.015(9)
C95 0.141(15) 0.099(10) 0.130(12) -0.033(8) -0.019(10) -0.056(10)
C96 0.22(2) 0.216(19) 0.128(15) -0.003(14) 0.007(15) -0.079(18)
C97 0.123(14) 0.180(15) 0.138(14) 0.034(11) 0.005(12) -0.045(11)
C98 0.56(3) 0.323(13) 0.193(10) 0.040(9) 0.172(16) -0.098(16)
C99 0.56(3) 0.323(13) 0.193(10) 0.040(9) 0.172(16) -0.098(16)
C100 0.56(3) 0.323(13) 0.193(10) 0.040(9) 0.172(16) -0.098(16)
C101 0.56(3) 0.323(13) 0.193(10) 0.040(9) 0.172(16) -0.098(16)
C102 0.56(3) 0.323(13) 0.193(10) 0.040(9) 0.172(16) -0.098(16)
C103 0.56(3) 0.323(13) 0.193(10) 0.040(9) 0.172(16) -0.098(16)
C104 0.242(12) 0.189(11) 0.231(10) 0.038(7) 0.135(9) 0.085(8)
C105 0.242(12) 0.189(11) 0.231(10) 0.038(7) 0.135(9) 0.085(8)
C106 0.242(12) 0.189(11) 0.231(10) 0.038(7) 0.135(9) 0.085(8)
C107 0.242(12) 0.189(11) 0.231(10) 0.038(7) 0.135(9) 0.085(8)
C108 0.242(12) 0.189(11) 0.231(10) 0.038(7) 0.135(9) 0.085(8)
C109 0.242(12) 0.189(11) 0.231(10) 0.038(7) 0.135(9) 0.085(8)
C110 0.093(10) 0.049(6) 0.070(8) 0.000(5) 0.011(7) -0.002(6)
C111 0.088(10) 0.054(6) 0.090(9) -0.009(6) -0.018(8) -0.016(6)
C112 0.113(12) 0.089(9) 0.105(11) -0.020(7) 0.019(10) 0.000(8)
C113 0.110(13) 0.138(11) 0.093(10) -0.029(9) -0.004(10) -0.019(10)
C114 0.088(12) 0.169(13) 0.113(12) -0.048(10) -0.006(10) -0.001(10)
C115 0.191(19) 0.33(2) 0.102(13) -0.079(14) 0.036(13) -0.099(17)
C116 0.248(11) 0.326(10) 0.096(6) 0.018(6) 0.006(7) -0.101(9)
C117 0.248(11) 0.326(10) 0.096(6) 0.018(6) 0.006(7) -0.101(9)
C118 0.248(11) 0.326(10) 0.096(6) 0.018(6) 0.006(7) -0.101(9)
C119 0.248(11) 0.326(10) 0.096(6) 0.018(6) 0.006(7) -0.101(9)
C120 0.248(11) 0.326(10) 0.096(6) 0.018(6) 0.006(7) -0.101(9)
C121 0.248(11) 0.326(10) 0.096(6) 0.018(6) 0.006(7) -0.101(9)
C122 0.100(5) 0.156(5) 0.096(5) -0.026(4) 0.023(4) 0.002(4)
C123 0.100(5) 0.156(5) 0.096(5) -0.026(4) 0.023(4) 0.002(4)
C124 0.100(5) 0.156(5) 0.096(5) -0.026(4) 0.023(4) 0.002(4)
C125 0.100(5) 0.156(5) 0.096(5) -0.026(4) 0.023(4) 0.002(4)
C126 0.100(5) 0.156(5) 0.096(5) -0.026(4) 0.023(4) 0.002(4)
C127 0.100(5) 0.156(5) 0.096(5) -0.026(4) 0.023(4) 0.002(4)
C128 0.100(10) 0.046(6) 0.072(8) -0.017(5) 0.011(8) 0.001(6)
C129 0.145(13) 0.058(7) 0.061(8) -0.012(5) 0.025(8) -0.004(7)
C130 0.139(14) 0.099(10) 0.092(11) -0.015(8) 0.006(9) -0.006(9)
C131 0.177(16) 0.107(11) 0.083(10) 0.005(8) 0.024(10) 0.001(10)
C132 0.150(16) 0.205(19) 0.129(14) -0.014(12) 0.048(12) -0.048(13)
C133 0.23(2) 0.216(19) 0.166(16) 0.111(15) 0.052(14) 0.012(16)
C134 0.116(11) 0.093(8) 0.066(8) 0.012(6) -0.008(7) -0.073(8)
C135 0.177(14) 0.074(7) 0.058(8) 0.006(6) -0.020(8) -0.070(8)
C136 0.140(14) 0.068(8) 0.088(9) 0.001(7) -0.018(8) -0.046(9)
C137 0.27(3) 0.087(13) 0.145(15) 0.056(11) -0.045(15) -0.080(17)
C138 0.30(3) 0.070(12) 0.190(19) 0.018(11) -0.027(19) -0.015(17)
C139 0.26(2) 0.080(11) 0.198(17) -0.024(10) 0.042(15) -0.008(13)
C140 0.039(8) 0.093(8) 0.094(9) -0.028(7) 0.017(7) -0.029(6)
C141 0.146(14) 0.075(8) 0.104(11) 0.013(8) -0.035(9) -0.026(8)
C142 0.174(17) 0.112(11) 0.133(14) -0.008(10) 0.006(12) -0.051(12)
C143 0.18(2) 0.143(14) 0.110(12) 0.000(9) 0.013(12) -0.055(15)
C144 0.126(18) 0.144(16) 0.21(2) -0.002(12) 0.023(15) -0.009(14)
C145 0.141(17) 0.35(3) 0.120(13) -0.046(15) 0.016(12) -0.119(19)
N1 0.150(9) 0.028(4) 0.054(5) 0.015(4) -0.037(5) -0.027(5)
N2 0.110(8) 0.034(5) 0.065(5) 0.012(4) -0.028(5) -0.031(5)

loop_
_atom_type_symbol
_atom_type_description
_atom_type_scat_dispersion_real
_atom_type_scat_dispersion_imag
_atom_type_scat_source
C C 0.0033 0.0016 'International Tables Vol C Tables 4.2.6.8 and 6.1.1.4'
N N 0.0061 0.0033 'International Tables Vol C Tables 4.2.6.8 and 6.1.1.4'
H H 0 0 'International Tables Vol C Tables 4.2.6.8 and 6.1.1.4'
O O 0.0106 0.006 'International Tables Vol C Tables 4.2.6.8 and 6.1.1.4'

loop_
_geom_angle_atom_site_label_1
_geom_angle_atom_site_label_2
_geom_angle_atom_site_label_3
_geom_angle
_geom_angle_site_symmetry_3
C3 C1 C2 122.7(8) .
N1 C2 C1 130.6(7) .
N1 C2 C3 112.4(7) 3_665
C1 C2 C3 117.0(7) 3_665
C1 C3 N2 122.3(8) .
C1 C3 C2 120.1(8) 3_665
N2 C3 C2 117.5(7) 3_665
C9 C4 C5 120.2(7) .
C9 C4 N1 123.0(9) .
C5 C4 N1 116.8(8) .
C4 C5 C6 119.8(8) .
C5 C6 C7 120.5(9) .
C8 C7 C6 119.3(8) .
C8 C7 C10 121.2(9) .
C6 C7 C10 119.5(9) .
C7 C8 C9 120.0(8) .
C4 C9 C8 120.0(8) .
C11 C10 C7 175.5(10) .
C10 C11 C12 175.4(11) .
C11 C12 C38 125.0(9) .
C11 C12 C13 119.1(8) .
C38 C12 C13 116.0(7) .
C14 C13 C12 121.5(8) .
C36 C14 C13 119.9(8) .
C36 C14 C15 113.9(7) .
C13 C14 C15 126.2(8) .
C104 C15 C14 109.9(12) .
C104 C15 C74 111.5(12) .
C14 C15 C74 108.0(9) .
C104 C15 C16 116.3(11) .
C14 C15 C16 98.6(7) .
C74 C15 C16 111.5(9) .
C35 C16 C17 120.6(8) .
C35 C16 C15 113.0(7) .
C17 C16 C15 126.3(8) .
C16 C17 C25 118.9(8) .
C16 C17 C18 132.7(8) .
C25 C17 C18 108.3(7) .
C19 C18 C23 118.0(9) .
C19 C18 C17 133.9(9) .
C23 C18 C17 108.1(8) .
C20 C19 C18 119.7(9) .
C21 C20 C19 120.9(11) .
C20 C21 C22 120.7(12) .
C23 C22 C21 119.0(10) .
C22 C23 C18 121.5(9) .
C22 C23 C24 127.0(9) .
C18 C23 C24 111.2(9) .
C23 C24 C25 101.7(8) .
C23 C24 C98 108.8(15) .
C25 C24 C98 110.3(15) .
C23 C24 C80 107.9(9) .
C25 C24 C80 115.5(10) .
C98 C24 C80 111.9(17) .
C26 C25 C17 120.3(8) .
C26 C25 C24 129.2(8) .
C17 C25 C24 110.4(8) .
C25 C26 C34 119.6(8) .
C25 C26 C27 131.9(8) .
C34 C26 C27 108.4(8) .
C28 C27 C32 118.9(9) .
C28 C27 C26 134.3(10) .
C32 C27 C26 106.8(8) .
C27 C28 C29 120.4(11) .
C30 C29 C28 119.1(10) .
C29 C30 C31 122.0(11) .
C30 C31 C32 117.7(11) .
C27 C32 C31 121.7(9) .
C27 C32 C33 114.0(8) .
C31 C32 C33 124.3(9) .
C34 C33 C92 112.2(9) .
C34 C33 C32 100.5(7) .
C92 C33 C32 110.4(8) .
C34 C33 C86 115.4(10) .
C92 C33 C86 110.7(11) .
C32 C33 C86 106.9(11) .
C35 C34 C26 119.5(8) .
C35 C34 C33 130.3(7) .
C26 C34 C33 110.2(7) .
C34 C35 C16 121.0(7) .
C34 C35 C36 132.1(7) .
C16 C35 C36 106.9(7) .
C14 C36 C37 120.5(7) .
C14 C36 C35 107.4(7) .
C37 C36 C35 132.1(7) .
C38 C37 C36 117.3(8) .
C12 C38 C37 124.8(8) .
C44 C39 N2 123.1(12) .
C44 C39 C40 118.1(9) .
N2 C39 C40 118.8(10) .
C41 C40 C39 119.0(10) .
C40 C41 C42 122.6(10) .
C43 C42 C41 116.9(8) .
C43 C42 C45 121.0(10) .
C41 C42 C45 122.1(10) .
C42 C43 C44 122.8(10) .
C39 C44 C43 120.6(10) .
C46 C45 C42 176.9(10) .
C45 C46 C47 177.1(10) .
C73 C47 C48 118.9(8) .
C73 C47 C46 120.7(9) .
C48 C47 C46 120.4(10) .
C49 C48 C47 119.5(10) .
C50 C49 C48 123.0(9) .
C49 C50 C72 117.1(9) .
C49 C50 C51 135.3(10) .
C72 C50 C51 107.5(9) .
C70 C51 C52 118.4(10) .
C70 C51 C50 108.9(9) .
C52 C51 C50 132.4(11) .
C51 C52 C60 119.2(12) .
C51 C52 C53 127.7(10) .
C60 C52 C53 113.1(10) .
C128 C53 C54 107.7(8) .
C128 C53 C52 113.7(8) .
C54 C53 C52 100.7(9) .
C128 C53 C110 112.0(9) .
C54 C53 C110 108.7(8) .
C52 C53 C110 113.3(8) .
C59 C54 C55 120.5(12) .
C59 C54 C53 112.7(11) .
C55 C54 C53 126.9(13) .
C54 C55 C56 123.1(14) .
C55 C56 C57 115.0(16) .
C58 C57 C56 125.4(16) .
C57 C58 C59 114.9(15) .
C54 C59 C58 121.0(14) .
C54 C59 C60 110.5(11) .
C58 C59 C60 128.5(16) .
C61 C60 C52 121.8(11) .
C61 C60 C59 135.1(13) .
C52 C60 C59 102.9(13) .
C60 C61 C69 118.1(11) .
C60 C61 C62 131.5(13) .
C69 C61 C62 110.3(13) .
C63 C62 C61 104.9(11) .
C63 C62 C116 113.2(13) .
C61 C62 C116 111.8(11) .
C63 C62 C134 108.9(10) .
C61 C62 C134 109.7(9) .
C116 C62 C134 108.3(11) .
C68 C63 C64 117.5(15) .
C68 C63 C62 109.5(13) .
C64 C63 C62 133.0(13) .
C65 C64 C63 121.5(15) .
C66 C65 C64 120.1(16) .
C65 C66 C67 126.2(15) .
C66 C67 C68 116.1(13) .
C67 C68 C63 118.5(15) .
C67 C68 C69 133.8(12) .
C63 C68 C69 107.6(14) .
C70 C69 C61 121.4(12) .
C70 C69 C68 130.9(11) .
C61 C69 C68 107.6(11) .
C69 C70 C51 120.9(10) .
C69 C70 C71 128.3(12) .
C51 C70 C71 110.7(9) .
C72 C71 C70 100.8(9) .
C72 C71 C122 108.3(8) .
C70 C71 C122 110.7(9) .
C72 C71 C140 107.8(8) .
C70 C71 C140 116.7(8) .
C122 C71 C140 111.6(9) .
C73 C72 C50 120.6(10) .
C73 C72 C71 127.5(9) .
C50 C72 C71 111.9(8) .
C47 C73 C72 120.6(9) .
C75 C74 C15 118.8(10) .
C74 C75 C76 116.2(12) .
C77 C76 C75 115.4(13) .
C78 C77 C76 114.4(16) .
C79 C78 C77 113.7(19) .
C81 C80 C24 110.2(13) .
C82A C81 C80 127.5(19) .
C82A C81 C82B 59.4(18) .
C80 C81 C82B 130.4(18) .
C81 C82A C83 116(2) .
C83 C82B C81 105(2) .
C82B C83 C84 137(2) .
C82B C83 C82A 59.6(17) .
C84 C83 C82A 100.2(15) .
C83 C84 C85 118.4(13) .
C87 C86 C33 116.9(16) .
C86 C87 C88 119.4(17) .
C89 C88 C87 95.2(14) .
C88 C89 C90 105.0(16) .
C91 C90 C89 148.7(17) .
C33 C92 C93 115.7(9) .
C92 C93 C94 115.0(11) .
C95 C94 C93 111.3(11) .
C96 C95 C94 114.2(15) .
C97 C96 C95 114.5(15) .
C99 C98 C24 122(4) .
C98 C99 C100 122(4) .
C99 C100 C101 108(2) .
C102 C101 C100 138.6(17) .
C101 C102 C103 102.7(17) .
C105 C104 C15 112.6(17) .
C104 C105 C106 118(2) .
C107 C106 C105 113.2(19) .
C106 C107 C108 125(2) .
C109 C108 C107 146.4(18) .
C111 C110 C53 115.5(9) .
C110 C111 C112 112.8(11) .
C113 C112 C111 118.1(12) .
C112 C113 C114 115.1(12) .
C115 C114 C113 114.1(13) .
C117 C116 C62 113.1(15) .
C116 C117 C118 116.1(17) .
C117 C118 C119 95.4(14) .
C120 C119 C118 108.0(16) .
C121 C120 C119 144(2) .
C71 C122 C123 113.9(10) .
C124 C123 C122 114.8(11) .
C125 C124 C123 113.2(11) .
C124 C125 C126 115.3(11) .
C127 C126 C125 108.8(11) .
C53 C128 C129 116.8(10) .
C130 C129 C128 113.8(11) .
C129 C130 C131 116.4(10) .
C130 C131 C132 117.1(12) .
C133 C132 C131 111.4(13) .
C135 C134 C62 116.1(8) .
C134 C135 C136 115.9(9) .
C135 C136 C137 119.4(11) .
C138 C137 C136 112.3(16) .
C137 C138 C139 112.3(18) .
C141 C140 C71 114.6(9) .
C142 C141 C140 117.3(11) .
C141 C142 C143 108.8(12) .
C144 C143 C142 118.0(15) .
C145 C144 C143 108.2(16) .
C2 N1 C4 130.5(7) .
C3 N2 C39 120.2(7) .

loop_
_geom_bond_atom_site_label_1
_geom_bond_atom_site_label_2
_geom_bond_distance
_geom_bond_site_symmetry_2
C1 C3 1.304(9) .
C1 C2 1.452(10) .
C2 N1 1.363(10) .
C2 C3 1.491(11) 3_665
C3 N2 1.318(10) .
C3 C2 1.491(11) 3_665
C4 C9 1.376(12) .
C4 C5 1.399(12) .
C4 N1 1.400(9) .
C5 C6 1.401(11) .
C6 C7 1.407(12) .
C7 C8 1.383(12) .
C7 C10 1.427(11) .
C8 C9 1.431(11) .
C10 C11 1.216(10) .
C11 C12 1.382(11) .
C12 C38 1.387(11) .
C12 C13 1.416(11) .
C13 C14 1.397(10) .
C14 C36 1.392(10) .
C14 C15 1.529(11) .
C15 C104 1.527(19) .
C15 C74 1.541(14) .
C15 C16 1.544(12) .
C16 C35 1.406(11) .
C16 C17 1.412(11) .
C17 C25 1.422(11) .
C17 C18 1.481(12) .
C18 C19 1.391(12) .
C18 C23 1.416(12) .
C19 C20 1.391(13) .
C20 C21 1.361(15) .
C21 C22 1.386(14) .
C22 C23 1.369(13) .
C23 C24 1.522(12) .
C24 C25 1.534(12) .
C24 C98 1.55(3) .
C24 C80 1.582(18) .
C25 C26 1.402(12) .
C26 C34 1.448(11) .
C26 C27 1.496(12) .
C27 C28 1.379(12) .
C27 C32 1.380(12) .
C28 C29 1.401(14) .
C29 C30 1.364(15) .
C30 C31 1.381(14) .
C31 C32 1.395(12) .
C32 C33 1.537(12) .
C33 C34 1.524(11) .
C33 C92 1.524(13) .
C33 C86 1.559(18) .
C34 C35 1.376(10) .
C35 C36 1.504(11) .
C36 C37 1.409(11) .
C37 C38 1.391(10) .
C39 C44 1.377(12) .
C39 N2 1.394(10) .
C39 C40 1.429(14) .
C40 C41 1.380(11) .
C41 C42 1.392(12) .
C42 C43 1.367(12) .
C42 C45 1.417(12) .
C43 C44 1.381(11) .
C45 C46 1.196(11) .
C46 C47 1.454(12) .
C47 C73 1.384(11) .
C47 C48 1.399(12) .
C48 C49 1.378(11) .
C49 C50 1.367(11) .
C50 C72 1.416(11) .
C50 C51 1.470(12) .
C51 C70 1.399(12) .
C51 C52 1.407(12) .
C52 C60 1.437(14) .
C52 C53 1.545(14) .
C53 C128 1.489(12) .
C53 C54 1.517(14) .
C53 C110 1.565(13) .
C54 C59 1.358(15) .
C54 C55 1.365(14) .
C55 C56 1.386(17) .
C56 C57 1.40(2) .
C57 C58 1.39(2) .
C58 C59 1.445(14) .
C59 C60 1.555(17) .
C60 C61 1.361(14) .
C61 C69 1.408(14) .
C61 C62 1.520(15) .
C62 C63 1.494(16) .
C62 C116 1.535(18) .
C62 C134 1.582(13) .
C63 C68 1.443(16) .
C63 C64 1.457(17) .
C64 C65 1.319(15) .
C65 C66 1.305(14) .
C66 C67 1.410(14) .
C67 C68 1.428(16) .
C68 C69 1.526(16) .
C69 C70 1.387(13) .
C70 C71 1.543(12) .
C71 C72 1.507(12) .
C71 C122 1.545(13) .
C71 C140 1.545(13) .
C72 C73 1.388(11) .
C74 C75 1.459(14) .
C75 C76 1.560(16) .
C76 C77 1.484(17) .
C77 C78 1.479(18) .
C78 C79 1.47(2) .
C80 C81 1.498(18) .
C81 C82A 1.27(3) .
C81 C82B 1.74(4) .
C82A C83 1.67(3) .
C82B C83 1.39(3) .
C83 C84 1.413(17) .
C84 C85 1.602(18) .
C86 C87 1.53(2) .
C87 C88 1.63(2) .
C88 C89 1.330(14) .
C89 C90 1.449(19) .
C90 C91 1.355(13) .
C92 C93 1.526(13) .
C93 C94 1.554(15) .
C94 C95 1.512(16) .
C95 C96 1.472(19) .
C96 C97 1.432(18) .
C98 C99 1.29(5) .
C99 C100 1.51(3) .
C100 C101 1.658(12) .
C101 C102 1.53(3) .
C102 C103 1.586(16) .
C104 C105 1.49(3) .
C105 C106 1.52(2) .
C106 C107 1.47(2) .
C107 C108 1.52(2) .
C108 C109 1.416(19) .
C110 C111 1.489(13) .
C111 C112 1.515(14) .
C112 C113 1.439(14) .
C113 C114 1.517(15) .
C114 C115 1.483(16) .
C116 C117 1.53(2) .
C117 C118 1.55(2) .
C118 C119 1.66(3) .
C119 C120 1.36(2) .
C120 C121 1.254(19) .
C122 C123 1.559(15) .
C123 C124 1.558(14) .
C124 C125 1.512(15) .
C125 C126 1.524(14) .
C126 C127 1.480(15) .
C128 C129 1.523(14) .
C129 C130 1.454(14) .
C130 C131 1.495(14) .
C131 C132 1.567(17) .
C132 C133 1.541(18) .
C134 C135 1.478(12) .
C135 C136 1.547(13) .
C136 C137 1.61(2) .
C137 C138 1.36(3) .
C138 C139 1.55(2) .
C140 C141 1.543(14) .
C141 C142 1.485(15) .
C142 C143 1.627(19) .
C143 C144 1.538(19) .
C144 C145 1.52(2) .

loop_
_geom_torsion_atom_site_label_1
_geom_torsion_atom_site_label_2
_geom_torsion_atom_site_label_3
_geom_torsion_atom_site_label_4
_geom_torsion
_geom_torsion_site_symmetry_1
_geom_torsion_site_symmetry_4
C3 C1 C2 N1 -173.9(12) . .
C3 C1 C2 C3 5.6(18) . 3_665
C2 C1 C3 N2 178.7(11) . .
C2 C1 C3 C2 -5.7(19) . 3_665
C9 C4 C5 C6 -3.1(17) . .
N1 C4 C5 C6 173.2(10) . .
C4 C5 C6 C7 0.3(17) . .
C5 C6 C7 C8 2.7(17) . .
C5 C6 C7 C10 -177.8(10) . .
C6 C7 C8 C9 -2.9(16) . .
C10 C7 C8 C9 177.5(9) . .
C5 C4 C9 C8 2.8(17) . .
N1 C4 C9 C8 -173.2(10) . .
C7 C8 C9 C4 0.2(16) . .
C8 C7 C10 C11 -146(15) . .
C6 C7 C10 C11 34(16) . .
C7 C10 C11 C12 2E1(3) . .
C10 C11 C12 C38 118(14) . .
C10 C11 C12 C13 -62(15) . .
C11 C12 C13 C14 177.8(9) . .
C38 C12 C13 C14 -2.4(14) . .
C12 C13 C14 C36 0.1(15) . .
C12 C13 C14 C15 -178.6(10) . .
C36 C14 C15 C104 117.9(12) . .
C13 C14 C15 C104 -63.3(15) . .
C36 C14 C15 C74 -120.3(9) . .
C13 C14 C15 C74 58.5(14) . .
C36 C14 C15 C16 -4.2(12) . .
C13 C14 C15 C16 174.6(9) . .
C104 C15 C16 C35 -114.1(13) . .
C14 C15 C16 C35 3.2(12) . .
C74 C15 C16 C35 116.5(10) . .
C104 C15 C16 C17 67.5(16) . .
C14 C15 C16 C17 -175.2(9) . .
C74 C15 C16 C17 -61.9(14) . .
C35 C16 C17 C25 1.9(14) . .
C15 C16 C17 C25 -179.9(10) . .
C35 C16 C17 C18 178.0(10) . .
C15 C16 C17 C18 -3.8(18) . .
C16 C17 C18 C19 0(2) . .
C25 C17 C18 C19 176.5(13) . .
C16 C17 C18 C23 178.2(11) . .
C25 C17 C18 C23 -5.4(12) . .
C23 C18 C19 C20 2(2) . .
C17 C18 C19 C20 179.6(13) . .
C18 C19 C20 C21 3(3) . .
C19 C20 C21 C22 -6(3) . .
C20 C21 C22 C23 4(3) . .
C21 C22 C23 C18 1(2) . .
C21 C22 C23 C24 173.3(14) . .
C19 C18 C23 C22 -3.3(18) . .
C17 C18 C23 C22 178.2(11) . .
C19 C18 C23 C24 -177.1(11) . .
C17 C18 C23 C24 4.4(13) . .
C22 C23 C24 C25 -175.1(12) . .
C18 C23 C24 C25 -1.7(12) . .
C22 C23 C24 C98 -59(2) . .
C18 C23 C24 C98 114.7(17) . .
C22 C23 C24 C80 62.9(16) . .
C18 C23 C24 C80 -123.7(11) . .
C16 C17 C25 C26 0.7(15) . .
C18 C17 C25 C26 -176.3(9) . .
C16 C17 C25 C24 -178.7(9) . .
C18 C17 C25 C24 4.3(12) . .
C23 C24 C25 C26 179.0(10) . .
C98 C24 C25 C26 64(2) . .
C80 C24 C25 C26 -64.4(15) . .
C23 C24 C25 C17 -1.7(11) . .
C98 C24 C25 C17 -117.0(17) . .
C80 C24 C25 C17 114.9(11) . .
C17 C25 C26 C34 -1.9(15) . .
C24 C25 C26 C34 177.3(10) . .
C17 C25 C26 C27 -176.6(10) . .
C24 C25 C26 C27 2.6(19) . .
C25 C26 C27 C28 -1(2) . .
C34 C26 C27 C28 -176.1(13) . .
C25 C26 C27 C32 177.0(11) . .
C34 C26 C27 C32 1.9(12) . .
C32 C27 C28 C29 3(2) . .
C26 C27 C28 C29 -179.2(13) . .
C27 C28 C29 C30 2(2) . .
C28 C29 C30 C31 -5(3) . .
C29 C30 C31 C32 3(2) . .
C28 C27 C32 C31 -4.7(18) . .
C26 C27 C32 C31 177.0(11) . .
C28 C27 C32 C33 177.9(11) . .
C26 C27 C32 C33 -0.5(13) . .
C30 C31 C32 C27 2(2) . .
C30 C31 C32 C33 178.8(13) . .
C27 C32 C33 C34 -1.0(12) . .
C31 C32 C33 C34 -178.4(11) . .
C27 C32 C33 C92 117.6(10) . .
C31 C32 C33 C92 -59.7(15) . .
C27 C32 C33 C86 -121.8(12) . .
C31 C32 C33 C86 60.8(16) . .
C25 C26 C34 C35 0.6(14) . .
C27 C26 C34 C35 176.4(9) . .
C25 C26 C34 C33 -178.4(9) . .
C27 C26 C34 C33 -2.6(11) . .
C92 C33 C34 C35 65.9(13) . .
C32 C33 C34 C35 -176.7(10) . .
C86 C33 C34 C35 -62.2(15) . .
C92 C33 C34 C26 -115.2(9) . .
C32 C33 C34 C26 2.2(11) . .
C86 C33 C34 C26 116.7(12) . .
C26 C34 C35 C16 1.9(14) . .
C33 C34 C35 C16 -179.3(10) . .
C26 C34 C35 C36 -178.6(9) . .
C33 C34 C35 C36 0.2(17) . .
C17 C16 C35 C34 -3.2(14) . .
C15 C16 C35 C34 178.3(9) . .
C17 C16 C35 C36 177.2(8) . .
C15 C16 C35 C36 -1.3(12) . .
C13 C14 C36 C37 2.9(14) . .
C15 C14 C36 C37 -178.2(9) . .
C13 C14 C36 C35 -175.1(9) . .
C15 C14 C36 C35 3.8(12) . .
C34 C35 C36 C14 179.0(10) . .
C16 C35 C36 C14 -1.5(11) . .
C34 C35 C36 C37 1.3(18) . .
C16 C35 C36 C37 -179.1(10) . .
C14 C36 C37 C38 -3.4(14) . .
C35 C36 C37 C38 174.0(9) . .
C11 C12 C38 C37 -178.4(10) . .
C13 C12 C38 C37 1.8(15) . .
C36 C37 C38 C12 1.0(14) . .
C44 C39 C40 C41 -0.8(13) . .
N2 C39 C40 C41 -179.1(7) . .
C39 C40 C41 C42 -1.1(13) . .
C40 C41 C42 C43 2.3(13) . .
C40 C41 C42 C45 -179.4(8) . .
C41 C42 C43 C44 -1.6(13) . .
C45 C42 C43 C44 -179.9(8) . .
N2 C39 C44 C43 179.7(8) . .
C40 C39 C44 C43 1.5(13) . .
C42 C43 C44 C39 -0.2(13) . .
C43 C42 C45 C46 -12E1(2) . .
C41 C42 C45 C46 7E1(2) . .
C42 C45 C46 C47 -1E1(4) . .
C45 C46 C47 C73 -4E1(2) . .
C45 C46 C47 C48 14E1(2) . .
C73 C47 C48 C49 0.7(13) . .
C46 C47 C48 C49 -177.8(8) . .
C47 C48 C49 C50 3.3(13) . .
C48 C49 C50 C72 -6.3(13) . .
C48 C49 C50 C51 176.8(9) . .
C49 C50 C51 C70 173.2(10) . .
C72 C50 C51 C70 -4.0(10) . .
C49 C50 C51 C52 -13.7(17) . .
C72 C50 C51 C52 169.1(9) . .
C70 C51 C52 C60 -1.4(12) . .
C50 C51 C52 C60 -174.0(9) . .
C70 C51 C52 C53 178.0(9) . .
C50 C51 C52 C53 5.4(15) . .
C51 C52 C53 C128 69.5(11) . .
C60 C52 C53 C128 -111.1(9) . .
C51 C52 C53 C54 -175.7(9) . .
C60 C52 C53 C54 3.8(10) . .
C51 C52 C53 C110 -59.8(12) . .
C60 C52 C53 C110 119.6(8) . .
C128 C53 C54 C59 117.3(11) . .
C52 C53 C54 C59 -2.0(12) . .
C110 C53 C54 C59 -121.2(11) . .
C128 C53 C54 C55 -63.5(14) . .
C52 C53 C54 C55 177.2(10) . .
C110 C53 C54 C55 58.0(14) . .
C59 C54 C55 C56 0.0(18) . .
C53 C54 C55 C56 -179.2(11) . .
C54 C55 C56 C57 -2(2) . .
C55 C56 C57 C58 4(3) . .
C56 C57 C58 C59 -3(2) . .
C55 C54 C59 C58 1.1(17) . .
C53 C54 C59 C58 -179.7(8) . .
C55 C54 C59 C60 -179.5(8) . .
C53 C54 C59 C60 -0.3(13) . .
C57 C58 C59 C54 0.5(16) . .
C57 C58 C59 C60 -178.8(10) . .
C51 C52 C60 C61 0.2(14) . .
C53 C52 C60 C61 -179.2(9) . .
C51 C52 C60 C59 175.6(7) . .
C53 C52 C60 C59 -3.9(10) . .
C54 C59 C60 C61 176.9(12) . .
C58 C59 C60 C61 -3.7(19) . .
C54 C59 C60 C52 2.6(11) . .
C58 C59 C60 C52 -178.1(10) . .
C52 C60 C61 C69 -1.3(15) . .
C59 C60 C61 C69 -174.8(9) . .
C52 C60 C61 C62 174.9(8) . .
C59 C60 C61 C62 1(2) . .
C60 C61 C62 C63 -179.3(11) . .
C69 C61 C62 C63 -2.9(11) . .
C60 C61 C62 C116 -56.3(18) . .
C69 C61 C62 C116 120.1(13) . .
C60 C61 C62 C134 63.8(15) . .
C69 C61 C62 C134 -119.7(10) . .
C61 C62 C63 C68 1.6(11) . .
C116 C62 C63 C68 -120.6(12) . .
C134 C62 C63 C68 119.0(9) . .
C61 C62 C63 C64 -178.6(10) . .
C116 C62 C63 C64 59.3(16) . .
C134 C62 C63 C64 -61.2(15) . .
C68 C63 C64 C65 -2.1(16) . .
C62 C63 C64 C65 178.1(10) . .
C63 C64 C65 C66 0.6(16) . .
C64 C65 C66 C67 -0.5(17) . .
C65 C66 C67 C68 1.9(15) . .
C66 C67 C68 C63 -3.3(14) . .
C66 C67 C68 C69 -179.2(9) . .
C64 C63 C68 C67 3.4(15) . .
C62 C63 C68 C67 -176.7(9) . .
C64 C63 C68 C69 -179.7(8) . .
C62 C63 C68 C69 0.2(11) . .
C60 C61 C69 C70 3.7(15) . .
C62 C61 C69 C70 -173.3(8) . .
C60 C61 C69 C68 -180.0(9) . .
C62 C61 C69 C68 3.0(10) . .
C67 C68 C69 C70 -9.9(18) . .
C63 C68 C69 C70 173.8(9) . .
C67 C68 C69 C61 174.2(11) . .
C63 C68 C69 C61 -2.0(11) . .
C61 C69 C70 C51 -5.0(14) . .
C68 C69 C70 C51 179.6(9) . .
C61 C69 C70 C71 170.8(9) . .
C68 C69 C70 C71 -4.6(16) . .
C52 C51 C70 C69 3.7(13) . .
C50 C51 C70 C69 178.0(8) . .
C52 C51 C70 C71 -172.7(7) . .
C50 C51 C70 C71 1.5(10) . .
C69 C70 C71 C72 -174.8(9) . .
C51 C70 C71 C72 1.3(10) . .
C69 C70 C71 C122 -60.3(13) . .
C51 C70 C71 C122 115.9(10) . .
C69 C70 C71 C140 68.8(13) . .
C51 C70 C71 C140 -115.1(10) . .
C49 C50 C72 C73 5.5(13) . .
C51 C50 C72 C73 -176.8(8) . .
C49 C50 C72 C71 -172.8(8) . .
C51 C50 C72 C71 5.0(10) . .
C70 C71 C72 C73 178.0(9) . .
C122 C71 C72 C73 61.7(13) . .
C140 C71 C72 C73 -59.2(11) . .
C70 C71 C72 C50 -3.9(10) . .
C122 C71 C72 C50 -120.2(9) . .
C140 C71 C72 C50 118.9(8) . .
C48 C47 C73 C72 -1.4(13) . .
C46 C47 C73 C72 177.1(8) . .
C50 C72 C73 C47 -1.8(13) . .
C71 C72 C73 C47 176.2(9) . .
C104 C15 C74 C75 -172.4(12) . .
C14 C15 C74 C75 66.8(12) . .
C16 C15 C74 C75 -40.5(13) . .
C15 C74 C75 C76 -172.2(9) . .
C74 C75 C76 C77 176.1(12) . .
C75 C76 C77 C78 -174.9(12) . .
C76 C77 C78 C79 178.4(16) . .
C23 C24 C80 C81 65.9(14) . .
C25 C24 C80 C81 -47.2(15) . .
C98 C24 C80 C81 -174.4(16) . .
C24 C80 C81 C82A 100(3) . .
C24 C80 C81 C82B 179.0(18) . .
C80 C81 C82A C83 152.6(18) . .
C82B C81 C82A C83 32.9(19) . .
C82A C81 C82B C83 -38(2) . .
C80 C81 C82B C83 -152.8(18) . .
C81 C82B C83 C84 99(3) . .
C81 C82B C83 C82A 27.4(16) . .
C81 C82A C83 C82B -42(3) . .
C81 C82A C83 C84 179(2) . .
C82B C83 C84 C85 140(3) . .
C82A C83 C84 C85 -164.2(15) . .
C34 C33 C86 C87 -41.8(19) . .
C92 C33 C86 C87 -170.6(13) . .
C32 C33 C86 C87 69.0(17) . .
C33 C86 C87 C88 170.9(12) . .
C86 C87 C88 C89 84(2) . .
C87 C88 C89 C90 -179.4(17) . .
C88 C89 C90 C91 17(5) . .
C34 C33 C92 C93 53.5(10) . .
C32 C33 C92 C93 -57.7(11) . .
C86 C33 C92 C93 -176.0(10) . .
C33 C92 C93 C94 173.8(9) . .
C92 C93 C94 C95 -73.5(13) . .
C93 C94 C95 C96 -169.6(13) . .
C94 C95 C96 C97 -85(2) . .
C23 C24 C98 C99 -61(4) . .
C25 C24 C98 C99 50(4) . .
C80 C24 C98 C99 180(3) . .
C24 C98 C99 C100 172.1(17) . .
C98 C99 C100 C101 -92(4) . .
C99 C100 C101 C102 59(4) . .
C100 C101 C102 C103 114(3) . .
C14 C15 C104 C105 -57.5(19) . .
C74 C15 C104 C105 -177.1(14) . .
C16 C15 C104 C105 53(2) . .
C15 C104 C105 C106 -166.1(13) . .
C104 C105 C106 C107 176.2(17) . .
C105 C106 C107 C108 -52(3) . .
C106 C107 C108 C109 -74(4) . .
C128 C53 C110 C111 -170.5(8) . .
C54 C53 C110 C111 70.7(12) . .
C52 C53 C110 C111 -40.3(11) . .
C53 C110 C111 C112 -179.7(8) . .
C110 C111 C112 C113 -176.8(10) . .
C111 C112 C113 C114 175.7(10) . .
C112 C113 C114 C115 -179.8(14) . .
C63 C62 C116 C117 65(2) . .
C61 C62 C116 C117 -53(2) . .
C134 C62 C116 C117 -174.2(16) . .
C62 C116 C117 C118 177.2(16) . .
C116 C117 C118 C119 -103(2) . .
C117 C118 C119 C120 -170.5(18) . .
C118 C119 C120 C121 92(4) . .
C72 C71 C122 C123 58.7(13) . .
C70 C71 C122 C123 -51.0(14) . .
C140 C71 C122 C123 177.3(9) . .
C71 C122 C123 C124 171.7(10) . .
C122 C123 C124 C125 -176.1(11) . .
C123 C124 C125 C126 175.5(11) . .
C124 C125 C126 C127 177.7(11) . .
C54 C53 C128 C129 -64.1(12) . .
C52 C53 C128 C129 46.5(11) . .
C110 C53 C128 C129 176.5(8) . .
C53 C128 C129 C130 -179.9(9) . .
C128 C129 C130 C131 67.5(15) . .
C129 C130 C131 C132 176.6(13) . .
C130 C131 C132 C133 -179.6(14) . .
C63 C62 C134 C135 -64.3(14) . .
C61 C62 C134 C135 50.0(16) . .
C116 C62 C134 C135 172.3(13) . .
C62 C134 C135 C136 -171.9(11) . .
C134 C135 C136 C137 63.1(18) . .
C135 C136 C137 C138 64.5(19) . .
C136 C137 C138 C139 -177.4(11) . .
C72 C71 C140 C141 -71.4(10) . .
C70 C71 C140 C141 41.1(13) . .
C122 C71 C140 C141 169.7(9) . .
C71 C140 C141 C142 150.8(12) . .
C140 C141 C142 C143 -80.7(16) . .
C141 C142 C143 C144 -61.6(17) . .
C142 C143 C144 C145 179.4(12) . .
C1 C2 N1 C4 -15(2) . .
C3 C2 N1 C4 165.3(11) 3_665 .
C9 C4 N1 C2 -17.0(19) . .
C5 C4 N1 C2 166.9(11) . .
C1 C3 N2 C39 0.8(18) . .
C2 C3 N2 C39 -174.8(11) 3_665 .
C44 C39 N2 C3 64.3(14) . .
C40 C39 N2 C3 -117.6(11) . .
